data_7018220
loop_
_publ_author_name
'Oseback, Shannon N.'
'Shim, Sarah W.'
'Kumar, Mukesh'
'Greer, Samuel M.'
'Gardner, Sean R.'
'Lemar, Keisha M.'
'Degregory, Paul R.'
'Papish, Elizabeth T.'
'Tierney, David L.'
'Zeller, Matthias'
'Yap, Glenn P. A.'

_publ_section_title
;
 Crowded bis ligand complexes of Ttz(Ph,Me) with first row transition
 metals rearrange due to ligand field effects: structural and electronic
 characterization (Ttz(Ph,Me) =
 tris(3-phenyl-5-methyl-1,2,4-triazolyl)borate).
;
_journal_issue 9
_journal_name_full 'Dalton transactions (Cambridge, England : 2003)'
_journal_page_first 2774
_journal_page_last 2787
_journal_paper_doi 10.1039/c2dt12029a
_journal_volume 41
_journal_year 2012
_chemical_formula_sum 'C54 H50 B2 Cu N18'
_chemical_formula_weight 1036.29
_chemical_name_systematic
;
?
;
_space_group_IT_number 2
_symmetry_cell_setting triclinic
_symmetry_space_group_name_Hall '-P 1'
_symmetry_space_group_name_H-M 'P -1'
_atom_sites_solution_hydrogens geom
_atom_sites_solution_primary direct
_atom_sites_solution_secondary difmap
_audit_creation_method SHELXL-97
_cell_angle_alpha 67.639(6)
_cell_angle_beta 86.395(5)
_cell_angle_gamma 77.426(5)
_cell_formula_units_Z 1
_cell_length_a 10.177(2)
_cell_length_b 10.959(2)
_cell_length_c 11.986(2)
_cell_measurement_reflns_used 722
_cell_measurement_temperature 100(2)
_cell_measurement_theta_max 31.33
_cell_measurement_theta_min 2.58
_cell_volume 1206.3(4)
_computing_cell_refinement 'Apex2 v2008.2-4'
_computing_data_collection 'Apex2 v2008.2-4 (Bruker, 2008)'
_computing_data_reduction 'Apex2 v2008.2-4'
_computing_molecular_graphics 'SHELXTL 6.14'
_computing_publication_material 'SHELXTL 6.14'
_computing_structure_refinement 'SHELXTL 6.14'
_computing_structure_solution 'SHELXTL 6.14 (Bruker, 2000-2003; Sheldrick, 2008)'
_diffrn_ambient_temperature 100(2)
_diffrn_measured_fraction_theta_full 0.991
_diffrn_measured_fraction_theta_max 0.991
_diffrn_measurement_device_type 'Bruker AXS SMART APEX CCD diffractometer'
_diffrn_measurement_method '\w scans'
_diffrn_radiation_monochromator graphite
_diffrn_radiation_source 'fine-focus sealed tube'
_diffrn_radiation_type MoK\a
_diffrn_radiation_wavelength 0.71073
_diffrn_reflns_av_R_equivalents 0.0337
_diffrn_reflns_av_sigmaI/netI 0.0558
_diffrn_reflns_limit_h_max 13
_diffrn_reflns_limit_h_min -13
_diffrn_reflns_limit_k_max 14
_diffrn_reflns_limit_k_min -14
_diffrn_reflns_limit_l_max 15
_diffrn_reflns_limit_l_min -15
_diffrn_reflns_number 12510
_diffrn_reflns_theta_full 28.28
_diffrn_reflns_theta_max 28.28
_diffrn_reflns_theta_min 1.84
_diffrn_standards_number 0
_exptl_absorpt_coefficient_mu 0.514
_exptl_absorpt_correction_T_max 0.950
_exptl_absorpt_correction_T_min 0.827
_exptl_absorpt_correction_type multi-scan
_exptl_absorpt_process_details 'Apex2 v2008.2-4 (Bruker, 2008)'
_exptl_crystal_colour green
_exptl_crystal_density_diffrn 1.426
_exptl_crystal_density_method 'not measured'
_exptl_crystal_description plate
_exptl_crystal_F_000 539
_exptl_crystal_size_max 0.37
_exptl_crystal_size_mid 0.33
_exptl_crystal_size_min 0.10
_refine_diff_density_max 0.472
_refine_diff_density_min -0.330
_refine_diff_density_rms 0.066
_refine_ls_extinction_method none
_refine_ls_goodness_of_fit_ref 1.049
_refine_ls_hydrogen_treatment constr
_refine_ls_matrix_type full
_refine_ls_number_parameters 343
_refine_ls_number_reflns 5928
_refine_ls_number_restraints 0
_refine_ls_restrained_S_all 1.049
_refine_ls_R_factor_all 0.0720
_refine_ls_R_factor_gt 0.0475
_refine_ls_shift/su_max 0.001
_refine_ls_shift/su_mean 0.000
_refine_ls_structure_factor_coef Fsqd
_refine_ls_weighting_details 'calc w=1/[\s^2^(Fo^2^)+(0.0479P)^2^+0.4717P] where P=(Fo^2^+2Fc^2^)/3'
_refine_ls_weighting_scheme calc
_refine_ls_wR_factor_gt 0.1042
_refine_ls_wR_factor_ref 0.1166
_reflns_number_gt 4419
_reflns_number_total 5928
_reflns_threshold_expression I>2\s(I)
_cod_data_source_file c2dt12029a.txt
_cod_data_source_block 09mz169_0m
_cod_depositor_comments
;
The following automatic conversions were performed:

'_symmetry_cell_setting' value 'Triclinic' changed to 'triclinic'
according to /home/saulius/struct/CIF-dictionaries/cif_core.dic
dictionary named 'cif_core.dic' version 2.4.1 from 2010-06-29.

Automatic conversion script
Id: cif_fix_values 1715 2011-07-08 13:25:40Z adriana 
;
_cod_original_sg_symbol_H-M P-1
_cod_original_formula_sum 'C54 H50 B2 Cu N18 '
_cod_database_code 7018220

loop_
_symmetry_equiv_pos_as_xyz
'x, y, z'
'-x, -y, -z'

loop_
_atom_site_label
_atom_site_type_symbol
_atom_site_fract_x
_atom_site_fract_y
_atom_site_fract_z
_atom_site_U_iso_or_equiv
_atom_site_adp_type
_atom_site_occupancy
_atom_site_symmetry_multiplicity
_atom_site_calc_flag
_atom_site_refinement_flags
B1 B 0.6079(3) 0.1888(3) 0.1422(2) 0.0223(5) Uani 1 1 d .
H1 H 0.6448 0.0925 0.1945 0.027 Uiso 1 1 calc R
C1 C 0.4354(2) 0.0201(2) 0.3467(2) 0.0304(5) Uani 1 1 d .
H1A H 0.3697 -0.0068 0.4100 0.046 Uiso 1 1 calc R
H1B H 0.5260 -0.0088 0.3831 0.046 Uiso 1 1 calc R
H1C H 0.4312 -0.0223 0.2887 0.046 Uiso 1 1 calc R
C2 C 0.4036(2) 0.1695(2) 0.2835(2) 0.0251(5) Uani 1 1 d .
C3 C 0.3049(2) 0.3749(2) 0.2272(2) 0.0232(5) Uani 1 1 d .
C4 C 0.1981(2) 0.4902(2) 0.2260(2) 0.0248(5) Uani 1 1 d .
C5 C 0.0833(2) 0.4610(3) 0.2928(2) 0.0316(5) Uani 1 1 d .
H5 H 0.0755 0.3698 0.3338 0.038 Uiso 1 1 calc R
C6 C -0.0189(3) 0.5641(3) 0.2996(2) 0.0364(6) Uani 1 1 d .
H6 H -0.0955 0.5430 0.3466 0.044 Uiso 1 1 calc R
C7 C -0.0109(2) 0.6971(3) 0.2390(2) 0.0319(6) Uani 1 1 d .
H7 H -0.0809 0.7676 0.2445 0.038 Uiso 1 1 calc R
C8 C 0.1008(3) 0.7265(3) 0.1700(2) 0.0350(6) Uani 1 1 d .
H8 H 0.1065 0.8178 0.1260 0.042 Uiso 1 1 calc R
C9 C 0.2047(2) 0.6226(2) 0.1651(2) 0.0310(5) Uani 1 1 d .
H9 H 0.2815 0.6439 0.1186 0.037 Uiso 1 1 calc R
C10 C 0.7081(2) -0.0283(2) 0.0219(2) 0.0294(5) Uani 1 1 d .
H10A H 0.7148 -0.0796 -0.0303 0.044 Uiso 1 1 calc R
H10B H 0.6705 -0.0770 0.0994 0.044 Uiso 1 1 calc R
H10C H 0.7979 -0.0170 0.0356 0.044 Uiso 1 1 calc R
C11 C 0.6185(2) 0.1069(2) -0.0372(2) 0.0239(5) Uani 1 1 d .
C12 C 0.4997(2) 0.2799(2) -0.1641(2) 0.0239(5) Uani 1 1 d .
C13 C 0.4270(2) 0.3700(2) -0.2788(2) 0.0257(5) Uani 1 1 d .
C14 C 0.3835(2) 0.3133(3) -0.3522(2) 0.0317(5) Uani 1 1 d .
H14 H 0.3960 0.2180 -0.3259 0.038 Uiso 1 1 calc R
C15 C 0.3225(3) 0.3945(3) -0.4627(2) 0.0364(6) Uani 1 1 d .
H15 H 0.2937 0.3549 -0.5123 0.044 Uiso 1 1 calc R
C16 C 0.3031(2) 0.5332(3) -0.5018(2) 0.0324(6) Uani 1 1 d .
H16 H 0.2616 0.5889 -0.5783 0.039 Uiso 1 1 calc R
C17 C 0.3445(2) 0.5905(3) -0.4286(2) 0.0323(6) Uani 1 1 d .
H17 H 0.3307 0.6858 -0.4549 0.039 Uiso 1 1 calc R
C18 C 0.4056(2) 0.5097(2) -0.3176(2) 0.0290(5) Uani 1 1 d .
H18 H 0.4331 0.5497 -0.2677 0.035 Uiso 1 1 calc R
C19 C 0.8161(2) 0.5923(2) 0.0268(2) 0.0276(5) Uani 1 1 d .
H19A H 0.8560 0.6150 0.0868 0.041 Uiso 1 1 calc R
H19B H 0.7296 0.6548 -0.0023 0.041 Uiso 1 1 calc R
H19C H 0.8769 0.5997 -0.0411 0.041 Uiso 1 1 calc R
C20 C 0.7943(2) 0.4515(2) 0.0832(2) 0.0231(5) Uani 1 1 d .
C21 C 0.8349(2) 0.2421(2) 0.1868(2) 0.0240(5) Uani 1 1 d .
C22 C 0.9012(2) 0.1074(2) 0.2693(2) 0.0261(5) Uani 1 1 d .
C23 C 1.0352(2) 0.0564(3) 0.2523(2) 0.0315(5) Uani 1 1 d .
H23 H 1.0825 0.1074 0.1863 0.038 Uiso 1 1 calc R
C24 C 1.1002(2) -0.0701(3) 0.3327(2) 0.0340(6) Uani 1 1 d .
H24 H 1.1915 -0.1056 0.3209 0.041 Uiso 1 1 calc R
C25 C 1.0323(3) -0.1431(3) 0.4286(2) 0.0361(6) Uani 1 1 d .
H25 H 1.0766 -0.2297 0.4822 0.043 Uiso 1 1 calc R
C26 C 0.9006(3) -0.0920(2) 0.4482(2) 0.0324(6) Uani 1 1 d .
H26 H 0.8551 -0.1421 0.5162 0.039 Uiso 1 1 calc R
C27 C 0.8349(2) 0.0321(2) 0.3685(2) 0.0292(5) Uani 1 1 d .
H27 H 0.7436 0.0666 0.3814 0.035 Uiso 1 1 calc R
Cu1 Cu 0.5000 0.5000 0.0000 0.02162(12) Uani 1 2 d S
N1 N 0.41304(18) 0.37519(18) 0.15704(16) 0.0222(4) Uani 1 1 d .
N2 N 0.47655(18) 0.24059(18) 0.19518(16) 0.0219(4) Uani 1 1 d .
N3 N 0.29675(19) 0.24983(19) 0.30560(17) 0.0262(4) Uani 1 1 d .
N4 N 0.50413(18) 0.31278(18) -0.06892(16) 0.0225(4) Uani 1 1 d .
N5 N 0.58093(18) 0.19821(17) 0.01393(16) 0.0204(4) Uani 1 1 d .
N6 N 0.56898(19) 0.1540(2) -0.14837(17) 0.0271(4) Uani 1 1 d .
N7 N 0.70900(18) 0.27515(18) 0.14139(16) 0.0215(4) Uani 1 1 d .
N8 N 0.68194(18) 0.41195(18) 0.07448(16) 0.0218(4) Uani 1 1 d .
N9 N 0.89078(19) 0.34949(19) 0.15105(17) 0.0259(4) Uani 1 1 d .

loop_
_atom_site_aniso_label
_atom_site_aniso_U_11
_atom_site_aniso_U_22
_atom_site_aniso_U_33
_atom_site_aniso_U_23
_atom_site_aniso_U_13
_atom_site_aniso_U_12
B1 0.0224(12) 0.0212(12) 0.0227(13) -0.0088(10) -0.0003(10) -0.0023(10)
C1 0.0331(13) 0.0273(12) 0.0305(13) -0.0098(10) 0.0049(10) -0.0086(10)
C2 0.0273(12) 0.0254(12) 0.0238(12) -0.0103(10) 0.0026(9) -0.0069(10)
C3 0.0233(11) 0.0270(12) 0.0212(11) -0.0123(10) -0.0018(9) -0.0026(9)
C4 0.0264(12) 0.0280(12) 0.0230(12) -0.0138(10) -0.0033(9) -0.0029(10)
C5 0.0282(12) 0.0322(13) 0.0320(13) -0.0102(11) 0.0007(10) -0.0049(10)
C6 0.0267(12) 0.0409(15) 0.0378(15) -0.0136(12) 0.0057(11) -0.0032(11)
C7 0.0288(12) 0.0320(13) 0.0345(14) -0.0159(11) -0.0012(11) 0.0012(10)
C8 0.0392(14) 0.0273(13) 0.0362(14) -0.0122(11) 0.0033(12) -0.0023(11)
C9 0.0317(13) 0.0314(13) 0.0314(13) -0.0140(11) 0.0076(10) -0.0078(10)
C10 0.0336(13) 0.0224(12) 0.0289(13) -0.0098(10) -0.0003(10) 0.0014(10)
C11 0.0246(11) 0.0218(11) 0.0258(12) -0.0109(10) 0.0027(9) -0.0030(9)
C12 0.0235(11) 0.0264(12) 0.0228(12) -0.0114(10) 0.0018(9) -0.0040(9)
C13 0.0226(11) 0.0322(13) 0.0200(11) -0.0105(10) 0.0008(9) -0.0003(10)
C14 0.0323(13) 0.0334(13) 0.0298(13) -0.0172(11) 0.0000(10) 0.0023(11)
C15 0.0331(13) 0.0512(17) 0.0301(14) -0.0253(13) -0.0038(11) 0.0004(12)
C16 0.0281(13) 0.0396(15) 0.0228(12) -0.0104(11) -0.0017(10) 0.0051(11)
C17 0.0297(13) 0.0299(13) 0.0294(13) -0.0067(11) -0.0035(10) 0.0026(10)
C18 0.0288(12) 0.0304(13) 0.0266(12) -0.0111(10) -0.0031(10) -0.0020(10)
C19 0.0280(12) 0.0254(12) 0.0293(13) -0.0096(10) -0.0030(10) -0.0055(10)
C20 0.0211(11) 0.0265(12) 0.0214(11) -0.0103(9) 0.0002(9) -0.0023(9)
C21 0.0233(11) 0.0244(11) 0.0237(12) -0.0098(9) -0.0004(9) -0.0022(9)
C22 0.0261(12) 0.0249(12) 0.0265(12) -0.0099(10) -0.0048(9) -0.0018(9)
C23 0.0271(12) 0.0328(13) 0.0353(14) -0.0141(11) 0.0031(10) -0.0062(10)
C24 0.0241(12) 0.0322(13) 0.0473(16) -0.0204(12) -0.0047(11) 0.0022(10)
C25 0.0366(14) 0.0255(13) 0.0407(15) -0.0094(12) -0.0125(12) 0.0028(11)
C26 0.0394(14) 0.0264(12) 0.0283(13) -0.0064(10) -0.0039(11) -0.0063(11)
C27 0.0270(12) 0.0302(13) 0.0264(12) -0.0095(10) -0.0006(10) 0.0001(10)
Cu1 0.0198(2) 0.0209(2) 0.0215(2) -0.00644(16) -0.00066(15) -0.00162(15)
N1 0.0247(9) 0.0205(9) 0.0212(9) -0.0097(8) -0.0021(8) 0.0000(8)
N2 0.0253(9) 0.0199(9) 0.0204(9) -0.0079(8) 0.0003(8) -0.0037(8)
N3 0.0295(10) 0.0251(10) 0.0237(10) -0.0100(8) 0.0024(8) -0.0045(8)
N4 0.0220(9) 0.0214(9) 0.0209(9) -0.0066(8) 0.0000(7) -0.0005(7)
N5 0.0214(9) 0.0177(9) 0.0197(9) -0.0056(7) -0.0006(7) -0.0014(7)
N6 0.0291(10) 0.0274(10) 0.0240(10) -0.0119(8) -0.0005(8) 0.0002(8)
N7 0.0210(9) 0.0180(9) 0.0229(10) -0.0062(8) -0.0017(7) -0.0012(7)
N8 0.0226(9) 0.0194(9) 0.0226(9) -0.0077(8) 0.0002(8) -0.0030(7)
N9 0.0229(10) 0.0252(10) 0.0279(10) -0.0089(8) -0.0007(8) -0.0033(8)

loop_
_atom_type_symbol
_atom_type_description
_atom_type_scat_dispersion_real
_atom_type_scat_dispersion_imag
_atom_type_scat_source
C C 0.0033 0.0016 'International Tables Vol C Tables 4.2.6.8 and 6.1.1.4'
H H 0.0000 0.0000 'International Tables Vol C Tables 4.2.6.8 and 6.1.1.4'
N N 0.0061 0.0033 'International Tables Vol C Tables 4.2.6.8 and 6.1.1.4'
B B 0.0013 0.0007 'International Tables Vol C Tables 4.2.6.8 and 6.1.1.4'
Cu Cu 0.3201 1.2651 'International Tables Vol C Tables 4.2.6.8 and 6.1.1.4'

loop_
_geom_angle_atom_site_label_1
_geom_angle_atom_site_label_2
_geom_angle_atom_site_label_3
_geom_angle
_geom_angle_site_symmetry_1
_geom_angle_site_symmetry_3
N2 B1 N7 107.86(18) . .
N2 B1 N5 109.88(18) . .
N7 B1 N5 111.17(18) . .
N2 B1 H1 109.3 . .
N7 B1 H1 109.3 . .
N5 B1 H1 109.3 . .
C2 C1 H1A 109.5 . .
C2 C1 H1B 109.5 . .
H1A C1 H1B 109.5 . .
C2 C1 H1C 109.5 . .
H1A C1 H1C 109.5 . .
H1B C1 H1C 109.5 . .
N3 C2 N2 110.9(2) . .
N3 C2 C1 123.9(2) . .
N2 C2 C1 125.1(2) . .
N1 C3 N3 112.9(2) . .
N1 C3 C4 128.3(2) . .
N3 C3 C4 118.8(2) . .
C9 C4 C5 118.5(2) . .
C9 C4 C3 124.4(2) . .
C5 C4 C3 117.2(2) . .
C6 C5 C4 120.4(2) . .
C6 C5 H5 119.8 . .
C4 C5 H5 119.8 . .
C7 C6 C5 120.8(2) . .
C7 C6 H6 119.6 . .
C5 C6 H6 119.6 . .
C6 C7 C8 119.0(2) . .
C6 C7 H7 120.5 . .
C8 C7 H7 120.5 . .
C7 C8 C9 120.2(2) . .
C7 C8 H8 119.9 . .
C9 C8 H8 119.9 . .
C4 C9 C8 121.2(2) . .
C4 C9 H9 119.4 . .
C8 C9 H9 119.4 . .
C11 C10 H10A 109.5 . .
C11 C10 H10B 109.5 . .
H10A C10 H10B 109.5 . .
C11 C10 H10C 109.5 . .
H10A C10 H10C 109.5 . .
H10B C10 H10C 109.5 . .
N6 C11 N5 111.03(19) . .
N6 C11 C10 124.4(2) . .
N5 C11 C10 124.6(2) . .
N4 C12 N6 114.0(2) . .
N4 C12 C13 124.5(2) . .
N6 C12 C13 121.5(2) . .
C18 C13 C14 119.1(2) . .
C18 C13 C12 121.8(2) . .
C14 C13 C12 119.1(2) . .
C15 C14 C13 120.4(2) . .
C15 C14 H14 119.8 . .
C13 C14 H14 119.8 . .
C14 C15 C16 120.4(2) . .
C14 C15 H15 119.8 . .
C16 C15 H15 119.8 . .
C15 C16 C17 119.5(2) . .
C15 C16 H16 120.2 . .
C17 C16 H16 120.2 . .
C18 C17 C16 120.4(2) . .
C18 C17 H17 119.8 . .
C16 C17 H17 119.8 . .
C17 C18 C13 120.2(2) . .
C17 C18 H18 119.9 . .
C13 C18 H18 119.9 . .
C20 C19 H19A 109.5 . .
C20 C19 H19B 109.5 . .
H19A C19 H19B 109.5 . .
C20 C19 H19C 109.5 . .
H19A C19 H19C 109.5 . .
H19B C19 H19C 109.5 . .
N8 C20 N9 112.8(2) . .
N8 C20 C19 125.7(2) . .
N9 C20 C19 121.5(2) . .
N9 C21 N7 111.00(19) . .
N9 C21 C22 123.8(2) . .
N7 C21 C22 125.1(2) . .
C23 C22 C27 119.1(2) . .
C23 C22 C21 119.5(2) . .
C27 C22 C21 121.3(2) . .
C22 C23 C24 119.8(2) . .
C22 C23 H23 120.1 . .
C24 C23 H23 120.1 . .
C25 C24 C23 120.1(2) . .
C25 C24 H24 120.0 . .
C23 C24 H24 120.0 . .
C24 C25 C26 120.6(2) . .
C24 C25 H25 119.7 . .
C26 C25 H25 119.7 . .
C25 C26 C27 119.8(2) . .
C25 C26 H26 120.1 . .
C27 C26 H26 120.1 . .
C26 C27 C22 120.6(2) . .
C26 C27 H27 119.7 . .
C22 C27 H27 119.7 . .
N8 Cu1 N8 180.0 . 2_665
N8 Cu1 N1 89.86(7) . .
N8 Cu1 N1 90.14(7) 2_665 .
N8 Cu1 N1 90.14(7) . 2_665
N8 Cu1 N1 89.86(7) 2_665 2_665
N1 Cu1 N1 180.0 . 2_665
N8 Cu1 N4 90.03(7) . .
N8 Cu1 N4 89.97(7) 2_665 .
N1 Cu1 N4 83.39(7) . .
N1 Cu1 N4 96.61(7) 2_665 .
N8 Cu1 N4 89.97(7) . 2_665
N8 Cu1 N4 90.03(7) 2_665 2_665
N1 Cu1 N4 96.61(7) . 2_665
N1 Cu1 N4 83.39(7) 2_665 2_665
N4 Cu1 N4 180.0 . 2_665
C3 N1 N2 103.68(17) . .
C3 N1 Cu1 142.50(15) . .
N2 N1 Cu1 113.03(13) . .
C2 N2 N1 108.01(17) . .
C2 N2 B1 128.39(19) . .
N1 N2 B1 123.60(18) . .
C2 N3 C3 104.47(19) . .
C12 N4 N5 103.12(17) . .
C12 N4 Cu1 145.20(15) . .
N5 N4 Cu1 107.22(12) . .
C11 N5 N4 108.35(17) . .
C11 N5 B1 130.42(19) . .
N4 N5 B1 121.21(18) . .
C11 N6 C12 103.44(19) . .
C21 N7 N8 107.13(17) . .
C21 N7 B1 132.01(19) . .
N8 N7 B1 120.50(18) . .
C20 N8 N7 104.70(17) . .
C20 N8 Cu1 136.45(16) . .
N7 N8 Cu1 118.78(13) . .
C21 N9 C20 104.36(19) . .

loop_
_geom_bond_atom_site_label_1
_geom_bond_atom_site_label_2
_geom_bond_distance
_geom_bond_site_symmetry_2
B1 N2 1.533(3) .
B1 N7 1.539(3) .
B1 N5 1.540(3) .
B1 H1 1.0000 .
C1 C2 1.489(3) .
C1 H1A 0.9800 .
C1 H1B 0.9800 .
C1 H1C 0.9800 .
C2 N3 1.324(3) .
C2 N2 1.343(3) .
C3 N1 1.342(3) .
C3 N3 1.352(3) .
C3 C4 1.473(3) .
C4 C9 1.368(3) .
C4 C5 1.400(3) .
C5 C6 1.383(3) .
C5 H5 0.9500 .
C6 C7 1.377(4) .
C6 H6 0.9500 .
C7 C8 1.385(4) .
C7 H7 0.9500 .
C8 C9 1.392(3) .
C8 H8 0.9500 .
C9 H9 0.9500 .
C10 C11 1.491(3) .
C10 H10A 0.9800 .
C10 H10B 0.9800 .
C10 H10C 0.9800 .
C11 N6 1.321(3) .
C11 N5 1.339(3) .
C12 N4 1.326(3) .
C12 N6 1.354(3) .
C12 C13 1.480(3) .
C13 C18 1.390(3) .
C13 C14 1.394(3) .
C14 C15 1.378(3) .
C14 H14 0.9500 .
C15 C16 1.381(4) .
C15 H15 0.9500 .
C16 C17 1.387(4) .
C16 H16 0.9500 .
C17 C18 1.382(3) .
C17 H17 0.9500 .
C18 H18 0.9500 .
C19 C20 1.491(3) .
C19 H19A 0.9800 .
C19 H19B 0.9800 .
C19 H19C 0.9800 .
C20 N8 1.331(3) .
C20 N9 1.343(3) .
C21 N9 1.330(3) .
C21 N7 1.343(3) .
C21 C22 1.467(3) .
C22 C23 1.390(3) .
C22 C27 1.395(3) .
C23 C24 1.397(3) .
C23 H23 0.9500 .
C24 C25 1.371(4) .
C24 H24 0.9500 .
C25 C26 1.378(4) .
C25 H25 0.9500 .
C26 C27 1.380(3) .
C26 H26 0.9500 .
C27 H27 0.9500 .
Cu1 N8 1.9826(18) .
Cu1 N8 1.9826(18) 2_665
Cu1 N1 2.1345(19) .
Cu1 N1 2.1345(19) 2_665
Cu1 N4 2.4783(19) .
Cu1 N4 2.4783(19) 2_665
N1 N2 1.383(2) .
N4 N5 1.377(2) .
N7 N8 1.378(2) .

loop_
_geom_torsion_atom_site_label_1
_geom_torsion_atom_site_label_2
_geom_torsion_atom_site_label_3
_geom_torsion_atom_site_label_4
_geom_torsion
_geom_torsion_site_symmetry_1
N1 C3 C4 C9 -12.0(4) .
N3 C3 C4 C9 169.5(2) .
N1 C3 C4 C5 168.6(2) .
N3 C3 C4 C5 -9.9(3) .
C9 C4 C5 C6 -1.9(4) .
C3 C4 C5 C6 177.5(2) .
C4 C5 C6 C7 1.3(4) .
C5 C6 C7 C8 0.6(4) .
C6 C7 C8 C9 -1.8(4) .
C5 C4 C9 C8 0.7(4) .
C3 C4 C9 C8 -178.7(2) .
C7 C8 C9 C4 1.1(4) .
N4 C12 C13 C18 27.8(3) .
N6 C12 C13 C18 -152.1(2) .
N4 C12 C13 C14 -154.8(2) .
N6 C12 C13 C14 25.4(3) .
C18 C13 C14 C15 1.3(4) .
C12 C13 C14 C15 -176.2(2) .
C13 C14 C15 C16 -0.4(4) .
C14 C15 C16 C17 -0.5(4) .
C15 C16 C17 C18 0.5(4) .
C16 C17 C18 C13 0.5(4) .
C14 C13 C18 C17 -1.3(3) .
C12 C13 C18 C17 176.1(2) .
N9 C21 C22 C23 -44.9(3) .
N7 C21 C22 C23 138.1(2) .
N9 C21 C22 C27 131.6(3) .
N7 C21 C22 C27 -45.4(3) .
C27 C22 C23 C24 1.6(4) .
C21 C22 C23 C24 178.1(2) .
C22 C23 C24 C25 -0.6(4) .
C23 C24 C25 C26 -1.1(4) .
C24 C25 C26 C27 1.9(4) .
C25 C26 C27 C22 -1.0(4) .
C23 C22 C27 C26 -0.8(4) .
C21 C22 C27 C26 -177.2(2) .
N3 C3 N1 N2 -0.2(2) .
C4 C3 N1 N2 -178.8(2) .
N3 C3 N1 Cu1 167.96(18) .
C4 C3 N1 Cu1 -10.6(4) .
N8 Cu1 N1 C3 145.4(2) .
N8 Cu1 N1 C3 -34.6(2) 2_665
N4 Cu1 N1 C3 -124.6(2) .
N4 Cu1 N1 C3 55.4(2) 2_665
N8 Cu1 N1 N2 -47.14(14) .
N8 Cu1 N1 N2 132.86(14) 2_665
N4 Cu1 N1 N2 42.91(14) .
N4 Cu1 N1 N2 -137.09(14) 2_665
N3 C2 N2 N1 -0.3(3) .
C1 C2 N2 N1 178.2(2) .
N3 C2 N2 B1 179.3(2) .
C1 C2 N2 B1 -2.2(4) .
C3 N1 N2 C2 0.3(2) .
Cu1 N1 N2 C2 -171.90(14) .
C3 N1 N2 B1 -179.31(19) .
Cu1 N1 N2 B1 8.5(2) .
N7 B1 N2 C2 -130.0(2) .
N5 B1 N2 C2 108.6(2) .
N7 B1 N2 N1 49.5(3) .
N5 B1 N2 N1 -71.8(2) .
N2 C2 N3 C3 0.2(3) .
C1 C2 N3 C3 -178.4(2) .
N1 C3 N3 C2 0.0(3) .
C4 C3 N3 C2 178.8(2) .
N6 C12 N4 N5 -0.7(2) .
C13 C12 N4 N5 179.4(2) .
N6 C12 N4 Cu1 149.6(2) .
C13 C12 N4 Cu1 -30.3(4) .
N8 Cu1 N4 C12 -119.0(3) .
N8 Cu1 N4 C12 61.0(3) 2_665
N1 Cu1 N4 C12 151.2(3) .
N1 Cu1 N4 C12 -28.8(3) 2_665
N8 Cu1 N4 N5 30.61(13) .
N8 Cu1 N4 N5 -149.39(13) 2_665
N1 Cu1 N4 N5 -59.25(13) .
N1 Cu1 N4 N5 120.75(13) 2_665
N6 C11 N5 N4 -1.1(2) .
C10 C11 N5 N4 177.1(2) .
N6 C11 N5 B1 177.2(2) .
C10 C11 N5 B1 -4.7(4) .
C12 N4 N5 C11 1.0(2) .
Cu1 N4 N5 C11 -161.74(14) .
C12 N4 N5 B1 -177.46(19) .
Cu1 N4 N5 B1 19.8(2) .
N2 B1 N5 C11 -132.1(2) .
N7 B1 N5 C11 108.6(3) .
N2 B1 N5 N4 46.0(3) .
N7 B1 N5 N4 -73.3(2) .
N5 C11 N6 C12 0.6(2) .
C10 C11 N6 C12 -177.5(2) .
N4 C12 N6 C11 0.1(3) .
C13 C12 N6 C11 180.0(2) .
N9 C21 N7 N8 -1.1(2) .
C22 C21 N7 N8 176.3(2) .
N9 C21 N7 B1 171.9(2) .
C22 C21 N7 B1 -10.7(4) .
N2 B1 N7 C21 125.8(2) .
N5 B1 N7 C21 -113.7(3) .
N2 B1 N7 N8 -62.0(2) .
N5 B1 N7 N8 58.6(3) .
N9 C20 N8 N7 -0.1(2) .
C19 C20 N8 N7 -179.5(2) .
N9 C20 N8 Cu1 176.63(16) .
C19 C20 N8 Cu1 -2.8(4) .
C21 N7 N8 C20 0.7(2) .
B1 N7 N8 C20 -173.30(19) .
C21 N7 N8 Cu1 -176.75(14) .
B1 N7 N8 Cu1 9.3(2) .
N1 Cu1 N8 C20 -137.9(2) .
N1 Cu1 N8 C20 42.1(2) 2_665
N4 Cu1 N8 C20 138.8(2) .
N4 Cu1 N8 C20 -41.2(2) 2_665
N1 Cu1 N8 N7 38.53(15) .
N1 Cu1 N8 N7 -141.47(15) 2_665
N4 Cu1 N8 N7 -44.86(15) .
N4 Cu1 N8 N7 135.14(15) 2_665
N7 C21 N9 C20 1.0(3) .
C22 C21 N9 C20 -176.5(2) .
N8 C20 N9 C21 -0.5(3) .
C19 C20 N9 C21 178.9(2) .
